data_2238837
loop_
_publ_author_name
'Suckert, Stefan'
'Jess, Inke'
'N\"ather, Christian'

_publ_section_title
;
 Bis(acetylacetonato-\k^2^<i>O</i>,<i>O</i>')(pyridine-\k<i>N</i>)(thiocyanato-\k<i>N</i>)manganese(III):
 a redetermination using data from a single crystal
;
_journal_coeditor_code BT6942
_journal_issue 12
_journal_name_full 'Acta Crystallographica Section E'
_journal_page_first m657
_journal_paper_doi 10.1107/S1600536813030407
_journal_volume 69
_journal_year 2013
_chemical_formula_iupac '[Mn (C5 H7 O2)2 (N C S) (C5 H5 N)]'
_chemical_formula_moiety 'C16 H19 Mn N2 O4 S'
_chemical_formula_sum 'C16 H19 Mn N2 O4 S'
_chemical_formula_weight 390.33
_chemical_name_systematic
Bis(acetylacetonato-\k^2^<i>O</i>,<i>O</i>')(pyridine-\k<i>N</i>)(thiocyanato-\k<i>N</i>)manganese(III)
_space_group_IT_number 36
_symmetry_cell_setting orthorhombic
_symmetry_space_group_name_Hall 'C 2c -2'
_symmetry_space_group_name_H-M 'C m c 21'
_atom_sites_solution_hydrogens geom
_atom_sites_solution_primary direct
_atom_sites_solution_secondary difmap
_audit_creation_method SHELXL-97
_cell_angle_alpha 90.00
_cell_angle_beta 90.00
_cell_angle_gamma 90.00
_cell_formula_units_Z 4
_cell_length_a 13.8803(6)
_cell_length_b 8.3195(5)
_cell_length_c 15.9035(7)
_cell_measurement_reflns_used 6523
_cell_measurement_temperature 200(2)
_cell_measurement_theta_max 27.98
_cell_measurement_theta_min 2.85
_cell_volume 1836.49(16)
_computing_cell_refinement 'X-AREA (Stoe & Cie, 2008)'
_computing_data_collection 'X-AREA (Stoe & Cie, 2008)'
_computing_data_reduction 'X-AREA (Stoe & Cie, 2008)'
_computing_molecular_graphics 'XP in SHELXTL (Sheldrick, 2008)'
_computing_publication_material 'SHELXL97 (Sheldrick, 2008) and publCIF (Westrip, 2010)'
_computing_structure_refinement 'SHELXL97 (Sheldrick, 2008)'
_computing_structure_solution 'SHELXS97 (Sheldrick, 2008)'
_diffrn_ambient_temperature 200(2)
_diffrn_measured_fraction_theta_full 0.990
_diffrn_measured_fraction_theta_max 0.990
_diffrn_measurement_device_type 'STOE IPDS-2'
_diffrn_measurement_method 'omega scan'
_diffrn_radiation_monochromator graphite
_diffrn_radiation_source 'fine-focus sealed tube'
_diffrn_radiation_type MoK\a
_diffrn_radiation_wavelength 0.71073
_diffrn_reflns_av_R_equivalents 0.0278
_diffrn_reflns_av_sigmaI/netI 0.0237
_diffrn_reflns_limit_h_max 18
_diffrn_reflns_limit_h_min -16
_diffrn_reflns_limit_k_max 10
_diffrn_reflns_limit_k_min -10
_diffrn_reflns_limit_l_max 20
_diffrn_reflns_limit_l_min -20
_diffrn_reflns_number 6523
_diffrn_reflns_theta_full 27.98
_diffrn_reflns_theta_max 27.98
_diffrn_reflns_theta_min 2.85
_diffrn_standards_decay_% 0
_diffrn_standards_interval_time 0
_diffrn_standards_number 0
_exptl_absorpt_coefficient_mu 0.853
_exptl_absorpt_correction_T_max 0.8825
_exptl_absorpt_correction_T_min 0.8016
_exptl_absorpt_correction_type numerical
_exptl_absorpt_process_details '(X-SHAPE and X-RED32; Stoe & Cie, 2008)'
_exptl_crystal_colour brown
_exptl_crystal_density_diffrn 1.412
_exptl_crystal_density_method 'not measured'
_exptl_crystal_description plate
_exptl_crystal_F_000 808
_exptl_crystal_size_max 0.1718
_exptl_crystal_size_mid 0.1350
_exptl_crystal_size_min 0.0926
_refine_diff_density_max 0.224
_refine_diff_density_min -0.183
_refine_ls_abs_structure_details 'Flack (1983), 1086 Friedel pairs'
_refine_ls_abs_structure_Flack 0.015(19)
_refine_ls_extinction_method none
_refine_ls_goodness_of_fit_ref 1.044
_refine_ls_hydrogen_treatment constr
_refine_ls_matrix_type full
_refine_ls_number_parameters 126
_refine_ls_number_reflns 2267
_refine_ls_number_restraints 1
_refine_ls_restrained_S_all 1.044
_refine_ls_R_factor_all 0.0346
_refine_ls_R_factor_gt 0.0302
_refine_ls_shift/su_max 0.000
_refine_ls_shift/su_mean 0.000
_refine_ls_structure_factor_coef Fsqd
_refine_ls_weighting_details 'calc w=1/[\s^2^(Fo^2^)+(0.0294P)^2^+0.9669P] where P=(Fo^2^+2Fc^2^)/3'
_refine_ls_weighting_scheme calc
_refine_ls_wR_factor_gt 0.0640
_refine_ls_wR_factor_ref 0.0660
_reflns_number_gt 2090
_reflns_number_total 2267
_reflns_threshold_expression I>2\s(I)
_cod_data_source_file bt6942.cif
_cod_data_source_block I
_cod_database_code 2238837

loop_
_symmetry_equiv_pos_as_xyz
'x, y, z'
'-x, -y, z+1/2'
'x, -y, z+1/2'
'-x, y, z'
'x+1/2, y+1/2, z'
'-x+1/2, -y+1/2, z+1/2'
'x+1/2, -y+1/2, z+1/2'
'-x+1/2, y+1/2, z'

loop_
_atom_site_type_symbol
_atom_site_label
_atom_site_fract_x
_atom_site_fract_y
_atom_site_fract_z
_atom_site_U_iso_or_equiv
_atom_site_adp_type
_atom_site_calc_flag
_atom_site_refinement_flags
_atom_site_occupancy
_atom_site_symmetry_multiplicity
Mn Mn1 0.5000 0.70123(5) 0.26659(3) 0.03145(11) Uani d S 1 2
S S1 0.5000 1.19178(13) 0.09102(7) 0.0591(3) Uani d S 1 2
C C1 0.5000 1.0340(4) 0.1504(2) 0.0365(6) Uani d S 1 2
N N1 0.5000 0.9206(3) 0.19339(18) 0.0442(7) Uani d S 1 2
N N11 0.5000 0.4703(3) 0.35186(15) 0.0337(5) Uani d S 1 2
C C11 0.5000 0.4876(4) 0.4355(2) 0.0403(7) Uani d S 1 2
H H11 0.5000 0.5931 0.4583 0.048 Uiso calc SR 1 2
C C12 0.5000 0.3596(5) 0.4895(2) 0.0476(9) Uani d S 1 2
H H12 0.5000 0.3772 0.5485 0.057 Uiso calc SR 1 2
C C13 0.5000 0.2045(5) 0.4580(3) 0.0503(10) Uani d S 1 2
H H13 0.5000 0.1138 0.4943 0.060 Uiso calc SR 1 2
C C14 0.5000 0.1873(4) 0.3707(3) 0.0462(8) Uani d S 1 2
H H14 0.5000 0.0832 0.3461 0.055 Uiso calc SR 1 2
C C15 0.5000 0.3219(4) 0.3206(2) 0.0382(7) Uani d S 1 2
H H15 0.5000 0.3084 0.2613 0.046 Uiso calc SR 1 2
O O1 0.40265(11) 0.78003(17) 0.34197(9) 0.0387(3) Uani d . 1 1
O O2 0.40418(10) 0.60368(17) 0.19620(9) 0.0367(3) Uani d . 1 1
C C2 0.26139(19) 0.4840(3) 0.14949(17) 0.0528(6) Uani d . 1 1
H H2A 0.2535 0.5503 0.0990 0.079 Uiso calc R 1 1
H H2B 0.1979 0.4547 0.1716 0.079 Uiso calc R 1 1
H H2C 0.2972 0.3862 0.1352 0.079 Uiso calc R 1 1
C C3 0.31578(16) 0.5768(3) 0.21467(14) 0.0366(5) Uani d . 1 1
C C4 0.27229(17) 0.6295(3) 0.28825(14) 0.0453(6) Uani d . 1 1
H H4 0.2081 0.5956 0.2990 0.054 Uiso calc R 1 1
C C5 0.31605(15) 0.7284(3) 0.34724(15) 0.0397(5) Uani d . 1 1
C C6 0.2633(2) 0.7827(4) 0.42460(18) 0.0568(7) Uani d . 1 1
H H6A 0.3065 0.7769 0.4732 0.085 Uiso calc R 1 1
H H6B 0.2074 0.7130 0.4341 0.085 Uiso calc R 1 1
H H6C 0.2415 0.8938 0.4170 0.085 Uiso calc R 1 1

loop_
_atom_site_aniso_label
_atom_site_aniso_U_11
_atom_site_aniso_U_22
_atom_site_aniso_U_33
_atom_site_aniso_U_12
_atom_site_aniso_U_13
_atom_site_aniso_U_23
Mn1 0.0342(2) 0.0313(2) 0.0288(2) 0.000 0.000 0.0002(2)
S1 0.0976(10) 0.0392(5) 0.0406(6) 0.000 0.000 0.0123(4)
C1 0.0412(16) 0.0363(16) 0.0321(15) 0.000 0.000 -0.0037(12)
N1 0.0504(16) 0.0389(14) 0.0432(17) 0.000 0.000 0.0150(13)
N11 0.0446(13) 0.0317(12) 0.0249(12) 0.000 0.000 -0.0003(10)
C11 0.0493(18) 0.0427(16) 0.0289(15) 0.000 0.000 -0.0039(13)
C12 0.052(2) 0.059(2) 0.0315(18) 0.000 0.000 0.0101(15)
C13 0.050(2) 0.052(2) 0.049(2) 0.000 0.000 0.0154(18)
C14 0.0520(19) 0.0347(18) 0.052(2) 0.000 0.000 0.0025(15)
C15 0.0486(17) 0.0352(15) 0.0307(15) 0.000 0.000 -0.0058(12)
O1 0.0418(8) 0.0360(8) 0.0382(8) 0.0033(6) 0.0038(7) -0.0023(7)
O2 0.0365(8) 0.0418(8) 0.0320(8) -0.0014(6) -0.0003(6) 0.0017(6)
C2 0.0488(14) 0.0602(16) 0.0496(14) -0.0110(12) -0.0093(12) -0.0002(12)
C3 0.0347(11) 0.0375(10) 0.0376(11) -0.0009(8) -0.0052(9) 0.0077(9)
C4 0.0350(11) 0.0573(14) 0.0436(15) -0.0014(10) 0.0030(9) 0.0027(10)
C5 0.0394(11) 0.0416(11) 0.0380(11) 0.0085(9) 0.0054(10) 0.0038(9)
C6 0.0515(15) 0.0711(19) 0.0478(13) 0.0122(13) 0.0116(12) -0.0034(14)

loop_
_atom_type_symbol
_atom_type_description
_atom_type_scat_dispersion_real
_atom_type_scat_dispersion_imag
_atom_type_scat_source
C C 0.0033 0.0016 'International Tables Vol C Tables 4.2.6.8 and 6.1.1.4'
H H 0.0000 0.0000 'International Tables Vol C Tables 4.2.6.8 and 6.1.1.4'
N N 0.0061 0.0033 'International Tables Vol C Tables 4.2.6.8 and 6.1.1.4'
O O 0.0106 0.0060 'International Tables Vol C Tables 4.2.6.8 and 6.1.1.4'
S S 0.1246 0.1234 'International Tables Vol C Tables 4.2.6.8 and 6.1.1.4'
Mn Mn 0.3368 0.7283 'International Tables Vol C Tables 4.2.6.8 and 6.1.1.4'

loop_
_geom_angle_atom_site_label_1
_geom_angle_atom_site_label_2
_geom_angle_atom_site_label_3
_geom_angle_site_symmetry_1
_geom_angle_site_symmetry_3
_geom_angle
O2 Mn1 O2 . 4_655 87.77(9)
O2 Mn1 O1 . 4_655 174.74(7)
O2 Mn1 O1 4_655 4_655 91.20(6)
O2 Mn1 O1 . . 91.20(6)
O2 Mn1 O1 4_655 . 174.74(7)
O1 Mn1 O1 4_655 . 89.36(9)
O2 Mn1 N1 . . 92.46(8)
O2 Mn1 N1 4_655 . 92.46(8)
O1 Mn1 N1 4_655 . 92.74(7)
O1 Mn1 N1 . . 92.74(7)
O2 Mn1 N11 . . 89.47(6)
O2 Mn1 N11 4_655 . 89.47(6)
O1 Mn1 N11 4_655 . 85.36(6)
O1 Mn1 N11 . . 85.36(6)
N1 Mn1 N11 . . 177.31(11)
N1 C1 S1 . . 179.8(3)
C1 N1 Mn1 . . 176.6(3)
C15 N11 C11 . . 118.1(3)
C15 N11 Mn1 . . 122.9(2)
C11 N11 Mn1 . . 119.0(2)
N11 C11 C12 . . 122.7(3)
N11 C11 H11 . . 118.6
C12 C11 H11 . . 118.6
C11 C12 C13 . . 119.9(3)
C11 C12 H12 . . 120.0
C13 C12 H12 . . 120.0
C12 C13 C14 . . 117.1(4)
C12 C13 H13 . . 121.5
C14 C13 H13 . . 121.5
C15 C14 C13 . . 119.5(3)
C15 C14 H14 . . 120.2
C13 C14 H14 . . 120.2
N11 C15 C14 . . 122.7(3)
N11 C15 H15 . . 118.7
C14 C15 H15 . . 118.7
C5 O1 Mn1 . . 125.95(15)
C3 O2 Mn1 . . 127.15(14)
C3 C2 H2A . . 109.5
C3 C2 H2B . . 109.5
H2A C2 H2B . . 109.5
C3 C2 H2C . . 109.5
H2A C2 H2C . . 109.5
H2B C2 H2C . . 109.5
O2 C3 C4 . . 123.7(2)
O2 C3 C2 . . 114.5(2)
C4 C3 C2 . . 121.8(2)
C5 C4 C3 . . 124.5(2)
C5 C4 H4 . . 117.7
C3 C4 H4 . . 117.7
O1 C5 C4 . . 124.5(2)
O1 C5 C6 . . 114.3(2)
C4 C5 C6 . . 121.3(2)
C5 C6 H6A . . 109.5
C5 C6 H6B . . 109.5
H6A C6 H6B . . 109.5
C5 C6 H6C . . 109.5
H6A C6 H6C . . 109.5
H6B C6 H6C . . 109.5

loop_
_geom_bond_atom_site_label_1
_geom_bond_atom_site_label_2
_geom_bond_site_symmetry_2
_geom_bond_distance
Mn1 O2 . 1.9185(15)
Mn1 O2 4_655 1.9185(15)
Mn1 O1 4_655 1.9216(15)
Mn1 O1 . 1.9216(15)
Mn1 N1 . 2.165(3)
Mn1 N11 . 2.352(2)
S1 C1 . 1.617(3)
C1 N1 . 1.165(4)
N11 C15 . 1.331(4)
N11 C11 . 1.338(4)
C11 C12 . 1.368(5)
C11 H11 . 0.9500
C12 C13 . 1.384(6)
C12 H12 . 0.9500
C13 C14 . 1.396(6)
C13 H13 . 0.9500
C14 C15 . 1.374(4)
C14 H14 . 0.9500
C15 H15 . 0.9500
O1 C5 . 1.279(3)
O2 C3 . 1.281(3)
C2 C3 . 1.497(3)
C2 H2A . 0.9800
C2 H2B . 0.9800
C2 H2C . 0.9800
C3 C4 . 1.388(3)
C4 C5 . 1.388(3)
C4 H4 . 0.9500
C5 C6 . 1.501(3)
C6 H6A . 0.9800
C6 H6B . 0.9800
C6 H6C . 0.9800
